data_7241395
loop_
_publ_author_name
'Bhattacharya, Suman'

_publ_section_title
;
 Thermal expansion and dimensionality of the hydrogen bond network: a case
 study on dimorphic Oxalic acid
;
_journal_name_full CrystEngComm
_journal_paper_doi 10.1039/D0CE01080D
_journal_year 2020
_chemical_formula_moiety 'C2 H2 O4'
_chemical_formula_sum 'C2 H2 O4'
_chemical_formula_weight 90.04
_chemical_name_systematic 'Oxalic acid alpha polymorph'
_space_group_crystal_system orthorhombic
_space_group_IT_number 61
_space_group_name_Hall '-P 2ac 2ab'
_space_group_name_H-M_alt 'P b c a'
_atom_sites_solution_hydrogens difmap
_atom_sites_solution_primary direct
_audit_creation_date 2014-02-10
_audit_creation_method
;
Olex2 1.2
(compiled 2013.11.15 svn.r2834 for OlexSys, GUI svn.r4715)
;
_audit_update_record
;
2020-07-19 deposited with the CCDC.	2020-10-13 downloaded from the CCDC.
;
_cell_angle_alpha 90
_cell_angle_beta 90
_cell_angle_gamma 90
_cell_formula_units_Z 4
_cell_length_a 6.5399(11)
_cell_length_b 6.0841(7)
_cell_length_c 7.8385(12)
_cell_measurement_reflns_used 484
_cell_measurement_temperature 264(2)
_cell_measurement_theta_max 28.8137
_cell_measurement_theta_min 6.0611
_cell_volume 311.89(8)
_computing_cell_refinement
;
CrysAlisPro, Agilent Technologies,
Version 1.171.36.20 (release 27-06-2012 CrysAlis171 .NET)
(compiled Jul 11 2012,15:38:31)
;
_computing_data_collection
;
CrysAlisPro, Agilent Technologies,
Version 1.171.36.20 (release 27-06-2012 CrysAlis171 .NET)
(compiled Jul 11 2012,15:38:31)
;
_computing_data_reduction
;
CrysAlisPro, Agilent Technologies,
Version 1.171.36.20 (release 27-06-2012 CrysAlis171 .NET)
(compiled Jul 11 2012,15:38:31)
;
_computing_molecular_graphics 'Olex2 (Dolomanov et al., 2009)'
_computing_publication_material 'Olex2 (Dolomanov et al., 2009)'
_computing_structure_refinement 'ShelXL (Sheldrick, 2008)'
_computing_structure_solution 'ShelXS-2013 (Sheldrick, 2008)'
_diffrn_ambient_temperature 264(2)
_diffrn_detector_area_resol_mean 15.9821
_diffrn_measured_fraction_theta_full 0.985
_diffrn_measured_fraction_theta_max 0.857
_diffrn_measurement_device_type 'Xcalibur, Eos'
_diffrn_measurement_method '\w scans'
_diffrn_orient_matrix_UB_11 -0.0183291000
_diffrn_orient_matrix_UB_12 0.0690967000
_diffrn_orient_matrix_UB_13 0.0713855000
_diffrn_orient_matrix_UB_21 -0.0677033000
_diffrn_orient_matrix_UB_22 -0.0796934000
_diffrn_orient_matrix_UB_23 0.0343378000
_diffrn_orient_matrix_UB_31 0.0827845000
_diffrn_orient_matrix_UB_32 -0.0499024000
_diffrn_orient_matrix_UB_33 0.0439356000
_diffrn_radiation_monochromator graphite
_diffrn_radiation_type MoK\a
_diffrn_radiation_wavelength 0.71073
_diffrn_reflns_av_R_equivalents 0.0072
_diffrn_reflns_av_unetI/netI 0.0108
_diffrn_reflns_Laue_measured_fraction_full 0.985
_diffrn_reflns_Laue_measured_fraction_max 0.857
_diffrn_reflns_limit_h_max 4
_diffrn_reflns_limit_h_min -8
_diffrn_reflns_limit_k_max 7
_diffrn_reflns_limit_k_min -8
_diffrn_reflns_limit_l_max 10
_diffrn_reflns_limit_l_min -10
_diffrn_reflns_number 834
_diffrn_reflns_point_group_measured_fraction_full 0.985
_diffrn_reflns_point_group_measured_fraction_max 0.857
_diffrn_reflns_theta_full 25.000
_diffrn_reflns_theta_max 28.856
_diffrn_reflns_theta_min 6.068
_diffrn_source 'Enhance (Mo) X-ray Source'
_exptl_absorpt_coefficient_mu 0.198
_exptl_absorpt_correction_T_max 1.00000
_exptl_absorpt_correction_T_min 0.86907
_exptl_absorpt_correction_type multi-scan
_exptl_absorpt_process_details
;
CrysAlisPro, Agilent Technologies,
Version 1.171.36.20 (release 27-06-2012 CrysAlis171 .NET)
(compiled Jul 11 2012,15:38:31)
Empirical absorption correction using spherical harmonics,
 implemented in SCALE3 ABSPACK scaling algorithm.
;
_exptl_crystal_colour colourless
_exptl_crystal_colour_primary colourless
_exptl_crystal_density_diffrn 1.917
_exptl_crystal_description block
_exptl_crystal_F_000 184
_exptl_crystal_size_max 0.44
_exptl_crystal_size_mid 0.4
_exptl_crystal_size_min 0.38
_refine_diff_density_max 0.422
_refine_diff_density_min -0.149
_refine_diff_density_rms 0.043
_refine_ls_extinction_coef 0.140(18)
_refine_ls_extinction_expression Fc^*^=kFc[1+0.001xFc^2^\l^3^/sin(2\q)]^-1/4^
_refine_ls_extinction_method SHELXL
_refine_ls_goodness_of_fit_ref 1.122
_refine_ls_hydrogen_treatment refall
_refine_ls_matrix_type full
_refine_ls_number_parameters 33
_refine_ls_number_reflns 354
_refine_ls_number_restraints 0
_refine_ls_restrained_S_all 1.122
_refine_ls_R_factor_all 0.0277
_refine_ls_R_factor_gt 0.0263
_refine_ls_shift/su_max 0.000
_refine_ls_shift/su_mean 0.000
_refine_ls_structure_factor_coef Fsqd
_refine_ls_weighting_details 'w=1/[\s^2^(Fo^2^)+(0.0338P)^2^+0.0746P] where P=(Fo^2^+2Fc^2^)/3'
_refine_ls_weighting_scheme calc
_refine_ls_wR_factor_gt 0.0644
_refine_ls_wR_factor_ref 0.0652
_reflns_Friedel_coverage 0.000
_reflns_number_gt 340
_reflns_number_total 354
_reflns_threshold_expression 'I > 2\s(I)'
_cod_data_source_file d0ce01080d2.cif
_cod_data_source_block alpha_C2_264
_cod_database_code 7241395
_shelxl_version_number 2013-4
_shelx_space_group_comment
;
The symmetry employed for this shelxl refinement is uniquely defined
by the following loop, which should always be used as a source of
symmetry information in preference to the above space-group names.
They are only intended as comments.
;
_shelx_estimated_absorpt_t_max 0.929
_shelx_estimated_absorpt_t_min 0.918

loop_
_space_group_symop_operation_xyz
'x, y, z'
'-x+1/2, -y, z+1/2'
'x+1/2, -y+1/2, -z'
'-x, y+1/2, -z+1/2'
'-x, -y, -z'
'x-1/2, y, -z-1/2'
'-x-1/2, y-1/2, z'
'x, -y-1/2, z-1/2'

loop_
_atom_site_label
_atom_site_type_symbol
_atom_site_fract_x
_atom_site_fract_y
_atom_site_fract_z
_atom_site_U_iso_or_equiv
_atom_site_adp_type
_atom_site_occupancy
_atom_site_site_symmetry_order
_atom_site_calc_flag
_atom_site_refinement_flags_posn
_atom_site_refinement_flags_adp
_atom_site_refinement_flags_occupancy
_atom_site_disorder_assembly
_atom_site_disorder_group
O2 O 0.47074(12) 0.04300(12) 0.78294(9) 0.0229(3) Uani 1 1 d . . . . .
C1 C 0.44304(14) 0.08437(14) 0.94474(12) 0.0157(3) Uani 1 1 d . . . . .
O1 O 0.34355(11) 0.23239(12) 1.00522(8) 0.0219(3) Uani 1 1 d . . . . .
H2 H 0.413(3) 0.144(2) 0.7184(19) 0.045(4) Uiso 1 1 d . . . . .

loop_
_atom_site_aniso_label
_atom_site_aniso_U_11
_atom_site_aniso_U_22
_atom_site_aniso_U_33
_atom_site_aniso_U_23
_atom_site_aniso_U_13
_atom_site_aniso_U_12
O2 0.0312(5) 0.0229(4) 0.0147(4) 0.0014(3) -0.0008(3) 0.0053(3)
C1 0.0154(5) 0.0152(4) 0.0166(5) 0.0006(3) -0.0012(4) -0.0020(3)
O1 0.0241(4) 0.0200(4) 0.0215(4) -0.0014(2) -0.0012(3) 0.0063(3)

loop_
_atom_type_symbol
_atom_type_description
_atom_type_scat_dispersion_real
_atom_type_scat_dispersion_imag
_atom_type_scat_source
C C 0.0033 0.0016 'International Tables Vol C Tables 4.2.6.8 and 6.1.1.4'
H H 0.0000 0.0000 'International Tables Vol C Tables 4.2.6.8 and 6.1.1.4'
O O 0.0106 0.0060 'International Tables Vol C Tables 4.2.6.8 and 6.1.1.4'

loop_
_geom_angle_atom_site_label_1
_geom_angle_atom_site_label_2
_geom_angle_atom_site_label_3
_geom_angle
_geom_angle_site_symmetry_1
_geom_angle_site_symmetry_3
_geom_angle_publ_flag
C1 O2 H2 111.3(10) . . ?
O2 C1 C1 110.59(10) . 5_657 ?
O1 C1 O2 126.85(9) . . ?
O1 C1 C1 122.56(10) . 5_657 ?

loop_
_geom_bond_atom_site_label_1
_geom_bond_atom_site_label_2
_geom_bond_distance
_geom_bond_site_symmetry_2
_geom_bond_publ_flag
O2 C1 1.3056(12) . ?
O2 H2 0.882(16) . ?
C1 C1 1.5362(17) 5_657 ?
C1 O1 1.2079(11) . ?
